data_7004612
loop_
_publ_author_name
'Banerjee, Atanu'
'Singh, Reena'
'Chopra, Deepak'
'Colacio, Enrique'
'Rajak, Kajal Krishna'

_publ_section_title
;
 Mixed bridged dinuclear Ni(II) complexes: synthesis, structure,
 magnetic properties and DFT study
;
_journal_issue 46
_journal_name_full 'Dalton Transactions'
_journal_page_first 6539
_journal_page_last 6545
_journal_paper_doi 10.1039/b809197h
_journal_year 2008
_chemical_formula_sum 'C35 H53 Cl N4 Ni2 O5'
_chemical_formula_weight 762.64
_chemical_name_systematic
;
?
;
_space_group_IT_number 2
_symmetry_cell_setting triclinic
_symmetry_space_group_name_Hall '-P 1'
_symmetry_space_group_name_H-M 'P -1'
_atom_sites_solution_hydrogens geom
_atom_sites_solution_primary direct
_atom_sites_solution_secondary difmap
_audit_creation_method SHELXL-97
_cell_angle_alpha 91.738(13)
_cell_angle_beta 97.871(13)
_cell_angle_gamma 114.220(12)
_cell_formula_units_Z 2
_cell_length_a 10.539(8)
_cell_length_b 11.245(9)
_cell_length_c 16.988(13)
_cell_measurement_temperature 293(2)
_cell_measurement_theta_max 25.00
_cell_measurement_theta_min 2.00
_cell_volume 1810(2)
_computing_structure_refinement 'SHELXL-97 (Sheldrick, 1997)'
_computing_structure_solution 'SHELXS-97 (Sheldrick, 1990)'
_diffrn_ambient_temperature 293(2)
_diffrn_measured_fraction_theta_full 0.996
_diffrn_measured_fraction_theta_max 0.996
_diffrn_radiation_monochromator graphite
_diffrn_radiation_source 'fine-focus sealed tube'
_diffrn_radiation_type MoK\a
_diffrn_radiation_wavelength 0.71073
_diffrn_reflns_av_R_equivalents 0.0653
_diffrn_reflns_av_sigmaI/netI 0.0791
_diffrn_reflns_limit_h_max 12
_diffrn_reflns_limit_h_min -12
_diffrn_reflns_limit_k_max 13
_diffrn_reflns_limit_k_min -13
_diffrn_reflns_limit_l_max 20
_diffrn_reflns_limit_l_min -20
_diffrn_reflns_number 17111
_diffrn_reflns_theta_full 25.00
_diffrn_reflns_theta_max 25.00
_diffrn_reflns_theta_min 2.00
_exptl_absorpt_coefficient_mu 1.160
_exptl_absorpt_correction_T_max 0.793
_exptl_absorpt_correction_T_min 0.756
_exptl_absorpt_correction_type multi-scan
_exptl_absorpt_process_details (SADABAS,SHELDRICK-1997)
_exptl_crystal_colour green
_exptl_crystal_density_diffrn 1.399
_exptl_crystal_density_method 'not measured'
_exptl_crystal_description parallopiped
_exptl_crystal_F_000 808
_exptl_crystal_size_max 0.25
_exptl_crystal_size_mid 0.25
_exptl_crystal_size_min 0.20
_refine_diff_density_max 0.854
_refine_diff_density_min -0.613
_refine_diff_density_rms 0.108
_refine_ls_extinction_method none
_refine_ls_goodness_of_fit_ref 1.096
_refine_ls_hydrogen_treatment none
_refine_ls_matrix_type full
_refine_ls_number_parameters 404
_refine_ls_number_reflns 6351
_refine_ls_number_restraints 7
_refine_ls_restrained_S_all 1.098
_refine_ls_R_factor_all 0.1089
_refine_ls_R_factor_gt 0.0824
_refine_ls_shift/su_max 0.000
_refine_ls_shift/su_mean 0.000
_refine_ls_structure_factor_coef Fsqd
_refine_ls_weighting_details 'calc w=1/[\s^2^(Fo^2^)+(0.0771P)^2^+6.3089P] where P=(Fo^2^+2Fc^2^)/3'
_refine_ls_weighting_scheme calc
_refine_ls_wR_factor_gt 0.2049
_refine_ls_wR_factor_ref 0.2164
_reflns_number_gt 4561
_reflns_number_total 6351
_reflns_threshold_expression >2sigma(I)
_cod_data_source_file b809197h.txt
_cod_data_source_block '[Ni2(L)(Cl)(H2O)].C4H10O'
_cod_depositor_comments
;
The following automatic conversions were performed:
'_symmetry_cell_setting' value 'Triclinic' changed to 'triclinic'
according to '/home/saulius/struct/CIF-dictionaries/cif_core.dic'
dictionary named 'cif_core.dic' version 2.4.1 from 2010-06-29.

Automatic conversion script
Id: cif_fix_enum 1527 2010-12-29 10:47:43Z saulius 
;
_cod_original_sg_symbol_H-M p-1
_cod_database_code 7004612

loop_
_symmetry_equiv_pos_as_xyz
'x, y, z'
'-x, -y, -z'

loop_
_atom_site_label
_atom_site_type_symbol
_atom_site_fract_x
_atom_site_fract_y
_atom_site_fract_z
_atom_site_U_iso_or_equiv
_atom_site_adp_type
_atom_site_occupancy
_atom_site_symmetry_multiplicity
_atom_site_calc_flag
_atom_site_refinement_flags
_atom_site_disorder_assembly
_atom_site_disorder_group
C1 C 0.7955(7) 0.6355(6) 0.1781(4) 0.0385(15) Uani 1 1 d . . .
C2 C 0.9171(7) 0.6195(6) 0.1641(4) 0.0399(16) Uani 1 1 d . . .
C3 C 0.9016(9) 0.5217(7) 0.1065(4) 0.0494(18) Uani 1 1 d . . .
H3 H 0.9816 0.5116 0.0969 0.059 Uiso 1 1 calc R . .
C4 C 0.7726(9) 0.4391(7) 0.0630(4) 0.0518(19) Uani 1 1 d . . .
C5 C 0.6540(9) 0.4549(7) 0.0775(4) 0.053(2) Uani 1 1 d . . .
H5 H 0.5660 0.3993 0.0493 0.063 Uiso 1 1 calc R . .
C6 C 0.6644(8) 0.5526(6) 0.1337(4) 0.0411(16) Uani 1 1 d . . .
C7 C 1.0583(8) 0.7065(6) 0.2078(4) 0.0463(17) Uani 1 1 d . . .
H7A H 1.1277 0.6853 0.1860 0.056 Uiso 1 1 calc R . .
H7B H 1.0626 0.6871 0.2631 0.056 Uiso 1 1 calc R . .
C8 C 1.0765(8) 0.8799(7) 0.1208(4) 0.0483(18) Uani 1 1 d . . .
H8A H 1.1409 0.8608 0.0925 0.058 Uiso 1 1 calc R . .
H8B H 0.9814 0.8208 0.0964 0.058 Uiso 1 1 calc R . .
C9 C 1.0957(8) 1.0176(7) 0.1092(4) 0.0462(17) Uani 1 1 d . . .
C10 C 1.0129(8) 1.0691(7) 0.1435(4) 0.0489(18) Uani 1 1 d . . .
C11 C 1.0239(10) 1.1927(7) 0.1233(4) 0.064(2) Uani 1 1 d . . .
H11 H 0.9683 1.2281 0.1440 0.077 Uiso 1 1 calc R . .
C12 C 1.1134(10) 1.2620(8) 0.0742(5) 0.069(3) Uani 1 1 d . . .
H12 H 1.1179 1.3437 0.0621 0.083 Uiso 1 1 calc R . .
C13 C 1.1968(10) 1.2140(9) 0.0422(5) 0.071(3) Uani 1 1 d . . .
H13 H 1.2592 1.2632 0.0096 0.085 Uiso 1 1 calc R . .
C14 C 1.1871(9) 1.0884(8) 0.0591(4) 0.060(2) Uani 1 1 d . . .
H14 H 1.2418 1.0536 0.0367 0.072 Uiso 1 1 calc R . .
C15 C 1.2484(8) 0.9218(7) 0.2457(5) 0.0538(19) Uani 1 1 d . . .
H15A H 1.3108 0.9316 0.2070 0.065 Uiso 1 1 calc R . .
H15B H 1.2693 0.8718 0.2870 0.065 Uiso 1 1 calc R . .
C16 C 1.2735(8) 1.0558(7) 0.2824(4) 0.057(2) Uani 1 1 d . . .
H16A H 1.3674 1.0972 0.3137 0.069 Uiso 1 1 calc R . .
H16B H 1.2671 1.1107 0.2405 0.069 Uiso 1 1 calc R . .
C17 C 0.5321(8) 0.5707(7) 0.1414(4) 0.0467(17) Uani 1 1 d . . .
H17A H 0.5414 0.6534 0.1215 0.056 Uiso 1 1 calc R . .
H17B H 0.4531 0.5016 0.1075 0.056 Uiso 1 1 calc R . .
C18 C 0.3623(8) 0.5822(7) 0.2175(4) 0.0540(19) Uani 1 1 d . . .
H18A H 0.2916 0.5090 0.1820 0.065 Uiso 1 1 calc R . .
H18B H 0.3731 0.6615 0.1925 0.065 Uiso 1 1 calc R . .
C19 C 0.3071(8) 0.5864(7) 0.2938(5) 0.0511(18) Uani 1 1 d . . .
C20 C 0.3867(9) 0.6893(8) 0.3531(5) 0.055(2) Uani 1 1 d . . .
C21 C 0.3230(11) 0.6990(9) 0.4197(5) 0.067(2) Uani 1 1 d . . .
H21 H 0.3721 0.7679 0.4593 0.080 Uiso 1 1 calc R . .
C22 C 0.1915(11) 0.6100(10) 0.4275(6) 0.072(3) Uani 1 1 d . . .
H22 H 0.1535 0.6190 0.4724 0.087 Uiso 1 1 calc R . .
C23 C 0.1125(10) 0.5050(10) 0.3691(6) 0.076(3) Uani 1 1 d . . .
H23 H 0.0229 0.4442 0.3745 0.091 Uiso 1 1 calc R . .
C24 C 0.1737(9) 0.4950(8) 0.3023(5) 0.061(2) Uani 1 1 d . . .
H24 H 0.1241 0.4258 0.2630 0.074 Uiso 1 1 calc R . .
C25 C 0.4880(8) 0.4478(6) 0.2597(4) 0.0483(18) Uani 1 1 d . . .
H25A H 0.5510 0.4165 0.2388 0.058 Uiso 1 1 calc R . .
H25B H 0.3925 0.3808 0.2451 0.058 Uiso 1 1 calc R . .
C26 C 0.5255(9) 0.4715(8) 0.3484(5) 0.061(2) Uani 1 1 d . . .
H26A H 0.5318 0.3946 0.3697 0.073 Uiso 1 1 calc R . .
H26B H 0.4516 0.4853 0.3701 0.073 Uiso 1 1 calc R . .
C27 C 1.1600(10) 1.1717(7) 0.3488(5) 0.068(2) Uani 1 1 d . . .
H27A H 1.1351 1.2001 0.2987 0.102 Uiso 1 1 calc R . .
H27B H 1.2505 1.2351 0.3750 0.102 Uiso 1 1 calc R . .
H27C H 1.0903 1.1628 0.3819 0.102 Uiso 1 1 calc R . .
C28 C 1.2040(10) 0.9974(10) 0.4119(5) 0.077(3) Uani 1 1 d . . .
H28A H 1.2062 0.9138 0.4024 0.115 Uiso 1 1 calc R . .
H28B H 1.1349 0.9895 0.4453 0.115 Uiso 1 1 calc R . .
H28C H 1.2951 1.0597 0.4380 0.115 Uiso 1 1 calc R . .
C29 C 0.6684(11) 0.6314(9) 0.4587(4) 0.076(3) Uani 1 1 d . . .
H29A H 0.5893 0.6516 0.4629 0.115 Uiso 1 1 calc R . .
H29B H 0.7544 0.7079 0.4762 0.115 Uiso 1 1 calc R . .
H29C H 0.6651 0.5625 0.4916 0.115 Uiso 1 1 calc R . .
C30 C 0.7833(10) 0.5573(9) 0.3700(5) 0.075(3) Uani 1 1 d . . .
H30A H 0.7817 0.5289 0.3159 0.113 Uiso 1 1 calc R . .
H30B H 0.7787 0.4888 0.4034 0.113 Uiso 1 1 calc R . .
H30C H 0.8689 0.6340 0.3881 0.113 Uiso 1 1 calc R . .
C31 C 0.7648(11) 0.3316(8) 0.0023(5) 0.082(3) Uani 1 1 d . . .
H31A H 0.8580 0.3378 0.0008 0.122 Uiso 1 1 calc R . .
H31B H 0.7242 0.3425 -0.0497 0.122 Uiso 1 1 calc R . .
H31C H 0.7073 0.2473 0.0177 0.122 Uiso 1 1 calc R . .
C32 C 0.712(3) 0.147(3) 0.3849(11) 0.289(14) Uiso 1 1 d D . .
H32A H 0.7901 0.1967 0.4258 0.434 Uiso 1 1 calc R . .
H32B H 0.6894 0.0554 0.3863 0.434 Uiso 1 1 calc R . .
H32C H 0.6313 0.1625 0.3937 0.434 Uiso 1 1 calc R . .
C33 C 0.748(2) 0.187(2) 0.3072(12) 0.251(12) Uiso 1 1 d D . .
H33A H 0.8243 0.1669 0.2952 0.301 Uiso 1 1 calc R . .
H33B H 0.7743 0.2804 0.3050 0.301 Uiso 1 1 calc R . .
C34 C 0.644(2) 0.169(2) 0.1823(11) 0.226(10) Uiso 1 1 d D . .
H34A H 0.7314 0.1704 0.1697 0.271 Uiso 1 1 calc R . .
H34B H 0.6562 0.2591 0.1908 0.271 Uiso 1 1 calc R . .
C35 C 0.535(2) 0.105(2) 0.1170(10) 0.250(11) Uiso 1 1 d D . .
H35A H 0.5590 0.1492 0.0703 0.375 Uiso 1 1 calc R . .
H35B H 0.4486 0.1051 0.1287 0.375 Uiso 1 1 calc R . .
H35C H 0.5233 0.0158 0.1078 0.375 Uiso 1 1 calc R . .
Cl1 Cl 0.8511(2) 0.91143(19) 0.37384(11) 0.0642(6) Uani 1 1 d . . .
N1 N 1.0999(6) 0.8508(5) 0.2060(3) 0.0416(13) Uani 1 1 d . . .
N2 N 1.1663(7) 1.0429(6) 0.3348(3) 0.0509(15) Uani 1 1 d . . .
N3 N 0.4987(6) 0.5699(5) 0.2241(3) 0.0423(14) Uani 1 1 d . . .
N4 N 0.6628(6) 0.5880(6) 0.3741(3) 0.0463(14) Uani 1 1 d . . .
Ni1 Ni 0.97490(10) 0.90047(8) 0.27081(5) 0.0425(3) Uani 1 1 d . . .
Ni2 Ni 0.65197(10) 0.73160(8) 0.29480(5) 0.0431(3) Uani 1 1 d . . .
O1 O 0.9254(6) 1.0042(5) 0.1917(3) 0.0537(13) Uani 1 1 d . . .
O2 O 0.8068(5) 0.7275(4) 0.2346(2) 0.0441(11) Uani 1 1 d . . .
O3 O 0.5149(6) 0.7739(5) 0.3466(3) 0.0612(14) Uani 1 1 d . . .
O4 O 0.6417(6) 0.8673(5) 0.2088(3) 0.0613(14) Uani 1 1 d . . .
H4A H 0.5754 0.8389 0.1648 0.074 Uiso 1 1 d R . .
H4B H 0.7037 0.9520 0.2172 0.074 Uiso 1 1 d R . .
O5 O 0.6164(12) 0.1098(12) 0.2513(8) 0.179(5) Uani 1 1 d D . .

loop_
_atom_site_aniso_label
_atom_site_aniso_U_11
_atom_site_aniso_U_22
_atom_site_aniso_U_33
_atom_site_aniso_U_23
_atom_site_aniso_U_13
_atom_site_aniso_U_12
C1 0.054(4) 0.029(3) 0.031(3) 0.008(3) 0.007(3) 0.016(3)
C2 0.055(4) 0.031(3) 0.037(3) 0.006(3) 0.011(3) 0.021(3)
C3 0.068(5) 0.042(4) 0.043(4) 0.005(3) 0.020(4) 0.025(4)
C4 0.081(6) 0.037(4) 0.041(4) 0.001(3) 0.021(4) 0.025(4)
C5 0.081(6) 0.037(4) 0.030(4) 0.000(3) 0.009(4) 0.015(4)
C6 0.065(5) 0.027(3) 0.034(3) 0.009(3) 0.009(3) 0.021(3)
C7 0.063(5) 0.036(4) 0.045(4) 0.008(3) 0.014(3) 0.023(4)
C8 0.067(5) 0.043(4) 0.040(4) 0.007(3) 0.014(3) 0.026(4)
C9 0.061(5) 0.040(4) 0.032(3) 0.007(3) 0.003(3) 0.016(4)
C10 0.059(5) 0.045(4) 0.037(4) 0.006(3) 0.002(3) 0.017(4)
C11 0.096(7) 0.048(4) 0.044(4) 0.010(4) 0.001(4) 0.030(5)
C12 0.084(7) 0.050(5) 0.057(5) 0.009(4) -0.012(5) 0.019(5)
C13 0.067(6) 0.070(6) 0.048(5) 0.032(4) -0.001(4) 0.003(5)
C14 0.062(5) 0.068(5) 0.040(4) 0.018(4) 0.006(4) 0.017(4)
C15 0.057(5) 0.055(5) 0.052(4) 0.007(4) 0.010(4) 0.026(4)
C16 0.057(5) 0.052(5) 0.047(4) 0.003(3) 0.001(4) 0.009(4)
C17 0.052(4) 0.048(4) 0.038(4) -0.003(3) 0.000(3) 0.021(4)
C18 0.059(5) 0.048(4) 0.052(4) 0.004(3) 0.003(4) 0.022(4)
C19 0.052(5) 0.045(4) 0.055(4) 0.007(3) 0.008(4) 0.020(4)
C20 0.071(6) 0.055(5) 0.057(5) 0.015(4) 0.018(4) 0.040(5)
C21 0.093(7) 0.068(5) 0.060(5) 0.016(4) 0.023(5) 0.051(5)
C22 0.088(7) 0.079(7) 0.075(6) 0.028(5) 0.032(6) 0.052(6)
C23 0.071(6) 0.073(6) 0.104(8) 0.048(6) 0.037(6) 0.041(5)
C24 0.061(5) 0.059(5) 0.074(6) 0.018(4) 0.014(4) 0.033(4)
C25 0.062(5) 0.033(4) 0.051(4) 0.010(3) 0.016(4) 0.019(3)
C26 0.074(6) 0.054(5) 0.056(5) 0.018(4) 0.018(4) 0.024(4)
C27 0.085(6) 0.036(4) 0.066(5) -0.008(4) 0.011(5) 0.010(4)
C28 0.084(7) 0.093(7) 0.040(4) 0.008(4) 0.001(4) 0.027(5)
C29 0.106(8) 0.086(6) 0.038(4) 0.010(4) 0.017(5) 0.039(6)
C30 0.083(7) 0.086(7) 0.072(6) 0.041(5) 0.023(5) 0.045(6)
C31 0.119(8) 0.061(6) 0.064(5) -0.019(4) 0.035(5) 0.031(6)
Cl1 0.0757(14) 0.0523(11) 0.0475(10) -0.0118(8) 0.0210(10) 0.0076(10)
N1 0.049(4) 0.038(3) 0.035(3) 0.005(2) 0.006(3) 0.015(3)
N2 0.062(4) 0.049(4) 0.038(3) 0.001(3) 0.003(3) 0.021(3)
N3 0.054(4) 0.039(3) 0.036(3) 0.007(2) 0.005(3) 0.021(3)
N4 0.055(4) 0.048(3) 0.036(3) 0.010(3) 0.010(3) 0.021(3)
Ni1 0.0563(6) 0.0338(5) 0.0328(5) 0.0014(3) 0.0108(4) 0.0134(4)
Ni2 0.0589(6) 0.0345(5) 0.0345(5) 0.0032(4) 0.0115(4) 0.0169(4)
O1 0.069(4) 0.051(3) 0.048(3) 0.011(2) 0.012(3) 0.030(3)
O2 0.059(3) 0.037(2) 0.032(2) 0.0003(19) 0.011(2) 0.014(2)
O3 0.064(4) 0.050(3) 0.064(3) -0.003(3) 0.018(3) 0.016(3)
O4 0.074(4) 0.046(3) 0.058(3) 0.006(2) 0.002(3) 0.022(3)
O5 0.166(11) 0.188(12) 0.217(13) 0.081(10) 0.058(10) 0.094(9)

loop_
_atom_type_symbol
_atom_type_description
_atom_type_scat_dispersion_real
_atom_type_scat_dispersion_imag
_atom_type_scat_source
C C 0.0033 0.0016 'International Tables Vol C Tables 4.2.6.8 and 6.1.1.4'
H H 0.0000 0.0000 'International Tables Vol C Tables 4.2.6.8 and 6.1.1.4'
Cl Cl 0.1484 0.1585 'International Tables Vol C Tables 4.2.6.8 and 6.1.1.4'
N N 0.0061 0.0033 'International Tables Vol C Tables 4.2.6.8 and 6.1.1.4'
Ni Ni 0.3393 1.1124 'International Tables Vol C Tables 4.2.6.8 and 6.1.1.4'
O O 0.0106 0.0060 'International Tables Vol C Tables 4.2.6.8 and 6.1.1.4'

loop_
_geom_angle_atom_site_label_1
_geom_angle_atom_site_label_2
_geom_angle_atom_site_label_3
_geom_angle
_geom_angle_site_symmetry_1
_geom_angle_site_symmetry_3
_geom_angle_publ_flag
O2 C1 C6 121.2(6) . . ?
O2 C1 C2 119.8(6) . . ?
C6 C1 C2 119.0(6) . . ?
C3 C2 C1 118.5(7) . . ?
C3 C2 C7 120.4(7) . . ?
C1 C2 C7 121.1(6) . . ?
C4 C3 C2 122.8(7) . . ?
C3 C4 C5 118.3(6) . . ?
C3 C4 C31 119.3(8) . . ?
C5 C4 C31 122.4(8) . . ?
C4 C5 C6 121.0(7) . . ?
C5 C6 C1 120.4(7) . . ?
C5 C6 C17 117.9(7) . . ?
C1 C6 C17 121.6(6) . . ?
C2 C7 N1 116.1(6) . . ?
C9 C8 N1 115.7(6) . . ?
C14 C9 C10 120.8(7) . . ?
C14 C9 C8 119.2(7) . . ?
C10 C9 C8 119.8(6) . . ?
O1 C10 C11 120.5(7) . . ?
O1 C10 C9 122.2(6) . . ?
C11 C10 C9 117.3(7) . . ?
C12 C11 C10 121.8(9) . . ?
C11 C12 C13 121.2(8) . . ?
C12 C13 C14 119.2(8) . . ?
C9 C14 C13 119.6(8) . . ?
N1 C15 C16 110.3(6) . . ?
N2 C16 C15 110.0(6) . . ?
N3 C17 C6 115.3(6) . . ?
N3 C18 C19 116.6(6) . . ?
C24 C19 C20 120.8(8) . . ?
C24 C19 C18 120.0(7) . . ?
C20 C19 C18 119.0(7) . . ?
O3 C20 C19 121.2(7) . . ?
O3 C20 C21 121.7(8) . . ?
C19 C20 C21 117.1(8) . . ?
C22 C21 C20 121.8(9) . . ?
C21 C22 C23 121.3(9) . . ?
C22 C23 C24 117.5(9) . . ?
C19 C24 C23 121.4(9) . . ?
N3 C25 C26 110.8(6) . . ?
C25 C26 N4 111.6(6) . . ?
C32 C33 O5 103.6(15) . . ?
O5 C34 C35 112.5(16) . . ?
Ni1 Cl1 Ni2 85.35(8) . . ?
C15 N1 C7 108.6(5) . . ?
C15 N1 C8 113.0(6) . . ?
C7 N1 C8 108.9(5) . . ?
C15 N1 Ni1 108.2(4) . . ?
C7 N1 Ni1 107.9(4) . . ?
C8 N1 Ni1 110.1(4) . . ?
C28 N2 C27 110.0(6) . . ?
C28 N2 C16 109.8(6) . . ?
C27 N2 C16 109.7(6) . . ?
C28 N2 Ni1 110.6(5) . . ?
C27 N2 Ni1 111.9(5) . . ?
C16 N2 Ni1 104.7(4) . . ?
C25 N3 C18 110.9(6) . . ?
C25 N3 C17 111.6(5) . . ?
C18 N3 C17 106.4(5) . . ?
C25 N3 Ni2 110.1(4) . . ?
C18 N3 Ni2 108.1(4) . . ?
C17 N3 Ni2 109.7(4) . . ?
C30 N4 C29 108.0(7) . . ?
C30 N4 C26 112.2(7) . . ?
C29 N4 C26 107.7(6) . . ?
C30 N4 Ni2 113.3(4) . . ?
C29 N4 Ni2 111.6(5) . . ?
C26 N4 Ni2 103.8(4) . . ?
O1 Ni1 O2 97.5(2) . . ?
O1 Ni1 N1 96.1(2) . . ?
O2 Ni1 N1 92.2(2) . . ?
O1 Ni1 N2 101.0(2) . . ?
O2 Ni1 N2 161.5(2) . . ?
N1 Ni1 N2 85.5(2) . . ?
O1 Ni1 Cl1 103.16(17) . . ?
O2 Ni1 Cl1 84.40(14) . . ?
N1 Ni1 Cl1 160.69(16) . . ?
N2 Ni1 Cl1 91.80(18) . . ?
O3 Ni2 O2 167.9(2) . . ?
O3 Ni2 N3 94.6(2) . . ?
O2 Ni2 N3 92.1(2) . . ?
O3 Ni2 N4 96.0(2) . . ?
O2 Ni2 N4 94.7(2) . . ?
N3 Ni2 N4 83.8(2) . . ?
O3 Ni2 O4 87.0(2) . . ?
O2 Ni2 O4 82.5(2) . . ?
N3 Ni2 O4 93.6(2) . . ?
N4 Ni2 O4 176.2(2) . . ?
O3 Ni2 Cl1 91.90(17) . . ?
O2 Ni2 Cl1 81.89(14) . . ?
N3 Ni2 Cl1 173.30(17) . . ?
N4 Ni2 Cl1 93.79(18) . . ?
O4 Ni2 Cl1 88.46(16) . . ?
C10 O1 Ni1 121.6(5) . . ?
C1 O2 Ni1 127.2(4) . . ?
C1 O2 Ni2 127.6(4) . . ?
Ni1 O2 Ni2 105.0(2) . . ?
C20 O3 Ni2 125.0(5) . . ?
C34 O5 C33 101.9(12) . . ?

loop_
_geom_bond_atom_site_label_1
_geom_bond_atom_site_label_2
_geom_bond_distance
_geom_bond_site_symmetry_2
_geom_bond_publ_flag
C1 O2 1.348(7) . ?
C1 C6 1.400(9) . ?
C1 C2 1.414(10) . ?
C2 C3 1.392(9) . ?
C2 C7 1.477(10) . ?
C3 C4 1.380(11) . ?
C4 C5 1.385(11) . ?
C4 C31 1.533(9) . ?
C5 C6 1.393(9) . ?
C6 C17 1.511(10) . ?
C7 N1 1.500(8) . ?
C8 C9 1.500(9) . ?
C8 N1 1.503(8) . ?
C9 C14 1.387(10) . ?
C9 C10 1.405(10) . ?
C10 O1 1.320(8) . ?
C10 C11 1.404(10) . ?
C11 C12 1.358(12) . ?
C12 C13 1.364(13) . ?
C13 C14 1.415(12) . ?
C15 N1 1.481(9) . ?
C15 C16 1.516(10) . ?
C16 N2 1.495(10) . ?
C17 N3 1.493(8) . ?
C18 N3 1.490(9) . ?
C18 C19 1.498(11) . ?
C19 C24 1.390(11) . ?
C19 C20 1.400(11) . ?
C20 O3 1.317(9) . ?
C20 C21 1.416(11) . ?
C21 C22 1.363(13) . ?
C22 C23 1.402(13) . ?
C23 C24 1.403(12) . ?
C25 N3 1.485(8) . ?
C25 C26 1.491(10) . ?
C26 N4 1.496(10) . ?
C27 N2 1.491(10) . ?
C28 N2 1.483(10) . ?
C29 N4 1.490(9) . ?
C30 N4 1.455(10) . ?
C32 C33 1.457(17) . ?
C33 O5 1.474(15) . ?
C34 O5 1.372(15) . ?
C34 C35 1.411(16) . ?
Cl1 Ni1 2.351(2) . ?
Cl1 Ni2 2.424(2) . ?
N1 Ni1 2.055(6) . ?
N2 Ni1 2.111(6) . ?
N3 Ni2 2.070(6) . ?
N4 Ni2 2.162(6) . ?
Ni1 O1 1.960(5) . ?
Ni1 O2 2.025(5) . ?
Ni2 O3 1.993(6) . ?
Ni2 O2 2.056(5) . ?
Ni2 O4 2.168(5) . ?
